data_7048818
loop_
_publ_author_name
'Wang, Si-Yuan'
'Gao, Song'
'Dai, Jun-Wei'
'Shi, Yan-Ru'
'Dong, Xin'
'Weng, Weizheng'
'Zhou, Zhao-Hui'

_publ_section_title
;
 Carbonate and phosphite encaged in the frameworks constructed by square
 lanthanum aminopolycarboxylates and sodium chlorides
;
_journal_name_full 'Dalton Transactions'
_journal_paper_doi 10.1039/C8DT04940H
_journal_year 2019
_chemical_formula_sum 'C10 H16 Cl La N2 Na4 O14 P'
_chemical_formula_weight 685.54
_chemical_name_systematic
; 
 ? 
;
_space_group_IT_number 125
_symmetry_space_group_name_Hall '-P 4a 2b'
_symmetry_space_group_name_H-M 'P 4/n b m :2'
_atom_sites_solution_hydrogens geom
_atom_sites_solution_primary direct
_atom_sites_solution_secondary difmap
_audit_creation_method SHELXL-97
_audit_update_record
;
2018-12-11 deposited with the CCDC.
2019-01-29 downloaded from the CCDC.
;
_cell_angle_alpha 90.00
_cell_angle_beta 90.00
_cell_angle_gamma 90.00
_cell_formula_units_Z 8
_cell_length_a 21.0289(2)
_cell_length_b 21.0289(2)
_cell_length_c 9.5708(2)
_cell_measurement_temperature 446(2)
_cell_volume 4232.35(11)
_computing_structure_refinement 'SHELXL-97 (Sheldrick, 1997)'
_computing_structure_solution 'SHELXS-97 (Sheldrick, 1990)'
_diffrn_ambient_temperature 446(2)
_diffrn_measured_fraction_theta_full 0.998
_diffrn_measured_fraction_theta_max 0.998
_diffrn_radiation_monochromator graphite
_diffrn_radiation_source 'fine-focus sealed tube'
_diffrn_radiation_type MoK\a
_diffrn_radiation_wavelength 0.71073
_diffrn_reflns_av_R_equivalents 0.0285
_diffrn_reflns_av_sigmaI/netI 0.0149
_diffrn_reflns_limit_h_max 26
_diffrn_reflns_limit_h_min -22
_diffrn_reflns_limit_k_max 25
_diffrn_reflns_limit_k_min -26
_diffrn_reflns_limit_l_max 12
_diffrn_reflns_limit_l_min -11
_diffrn_reflns_number 19142
_diffrn_reflns_theta_full 26.50
_diffrn_reflns_theta_max 26.50
_diffrn_reflns_theta_min 2.88
_exptl_absorpt_coefficient_mu 2.376
_exptl_absorpt_correction_T_max 0.8904
_exptl_absorpt_correction_T_min 0.7970
_exptl_crystal_density_diffrn 2.152
_exptl_crystal_density_method 'not measured'
_exptl_crystal_F_000 2680
_exptl_crystal_size_max 0.10
_exptl_crystal_size_mid 0.08
_exptl_crystal_size_min 0.05
_refine_diff_density_max 1.800
_refine_diff_density_min -1.506
_refine_diff_density_rms 0.226
_refine_ls_extinction_method none
_refine_ls_goodness_of_fit_ref 1.209
_refine_ls_hydrogen_treatment mixed
_refine_ls_matrix_type full
_refine_ls_number_parameters 188
_refine_ls_number_reflns 2289
_refine_ls_number_restraints 11
_refine_ls_restrained_S_all 1.206
_refine_ls_R_factor_all 0.0788
_refine_ls_R_factor_gt 0.0781
_refine_ls_shift/su_max 0.680
_refine_ls_shift/su_mean 0.011
_refine_ls_structure_factor_coef Fsqd
_refine_ls_weighting_details 'calc w=1/[\s^2^(Fo^2^)+(0.0249P)^2^+171.9636P] where P=(Fo^2^+2Fc^2^)/3'
_refine_ls_weighting_scheme calc
_refine_ls_wR_factor_gt 0.1653
_refine_ls_wR_factor_ref 0.1657
_reflns_number_gt 2255
_reflns_number_total 2289
_reflns_threshold_expression >2sigma(I)
_cod_data_source_file c8dt04940h2.cif
_cod_data_source_block a
_cod_database_code 7048818

loop_
_symmetry_equiv_pos_as_xyz
'x, y, z'
'-x+1/2, -y+1/2, z'
'-y+1/2, x, z'
'y, -x+1/2, z'
'-x+1/2, y, -z'
'x, -y+1/2, -z'
'y, x, -z'
'-y+1/2, -x+1/2, -z'
'-x, -y, -z'
'x-1/2, y-1/2, -z'
'y-1/2, -x, -z'
'-y, x-1/2, -z'
'x-1/2, -y, z'
'-x, y-1/2, z'
'-y, -x, z'
'y-1/2, x-1/2, z'

loop_
_atom_site_label
_atom_site_type_symbol
_atom_site_fract_x
_atom_site_fract_y
_atom_site_fract_z
_atom_site_U_iso_or_equiv
_atom_site_adp_type
_atom_site_occupancy
_atom_site_symmetry_multiplicity
_atom_site_calc_flag
_atom_site_refinement_flags
La1 La 0.7500 0.06849(3) 0.5000 0.0103(2) Uani 1 2 d S
N1 N 0.7418(3) -0.0464(3) 0.6514(7) 0.0097(15) Uani 1 1 d .
C1 C 0.6778(5) -0.0547(4) 0.7032(10) 0.0143(19) Uani 1 1 d .
H1A H 0.6768 -0.0882 0.7728 0.017 Uiso 1 1 calc R
H1B H 0.6496 -0.0666 0.6272 0.017 Uiso 1 1 calc R
C2 C 0.6558(4) 0.0083(4) 0.7680(9) 0.0085(17) Uani 1 1 d .
C3 C 0.7856(4) -0.0355(5) 0.7691(10) 0.0155(19) Uani 1 1 d .
H3A H 0.7912 -0.0750 0.8202 0.019 Uiso 1 1 calc R
H3B H 0.7671 -0.0046 0.8323 0.019 Uiso 1 1 calc R
C4 C 0.8493(4) -0.0120(4) 0.7204(9) 0.0103(17) Uani 1 1 d .
C5 C 0.7637(4) -0.1042(4) 0.5746(9) 0.0130(19) Uani 1 1 d U
H5A H 0.7499 -0.1421 0.6237 0.016 Uiso 1 1 calc R
H5B H 0.8098 -0.1047 0.5704 0.016 Uiso 1 1 calc R
O1 O 0.6675(3) 0.0581(3) 0.6962(7) 0.0114(13) Uani 1 1 d .
O1W O 0.9891(4) 0.0109(4) 0.3458(16) 0.042(4) Uani 1 2 d SD
H1WA H 0.991(7) -0.023(4) 0.297(13) 0.064 Uiso 1 1 d D
O2 O 0.6304(3) 0.0067(3) 0.8857(7) 0.0152(14) Uani 1 1 d .
O2W O 0.7500 -0.2500 0.7822(14) 0.016(3) Uani 1 4 d SD
O3 O 0.8505(3) 0.0200(3) 0.6086(7) 0.0119(13) Uani 1 1 d .
O3W O 1.0000 0.0000 1.0000 0.041(5) Uani 1 4 d SD
O4 O 0.8972(3) -0.0248(4) 0.7920(9) 0.031(2) Uani 1 1 d .
O4W O 1.0709(3) -0.0709(3) 1.0326(12) 0.022(2) Uani 1 2 d SD
H4WA H 1.059(6) -0.109(2) 1.043(13) 0.033 Uiso 1 1 d D
O5 O 0.8397(4) 0.1603(4) 0.5128(12) 0.026(2) Uani 1 2 d S
O6 O 0.7759(4) 0.1458(4) 0.7040(8) 0.0237(18) Uani 1 1 d .
Na1 Na 0.9256(2) 0.0744(2) 0.4742(6) 0.0230(13) Uani 1 2 d S
Na2 Na 0.91754(17) -0.08246(17) 1.0000 0.0147(10) Uani 1 2 d S
Na3 Na 0.6661(2) 0.1661(2) 0.7808(7) 0.0227(13) Uani 1 2 d S
Na4 Na 0.8286(3) -0.1714(3) 1.0000 0.0416(17) Uani 1 2 d S
P1 P 0.8130(11) 0.1870(11) 0.698(15) 1.6(2) Uani 0.50 2 d SP
H1 H 0.7821 0.2179 0.6626 2.379 Uiso 0.50 2 calc SPR
Cl11 Cl 0.7121(8) 0.1048(10) 0.995(2) 0.094(5) Uani 0.33 1 d P
Cl12 Cl 0.6528(7) 0.1528(7) 1.027(2) 0.075(6) Uani 0.33 2 d SP
H3WA H 0.985(15) 0.015(15) 1.08(3) 0.113 Uiso 0.50 2 d SPD
H2WA H 0.7500 -0.2500 0.6935(18) 0.113 Uiso 1 4 d SD
P2 P 0.8181(9) 0.1819(9) 0.6408(16) 0.120(10) Uani 0.50 2 d SP

loop_
_atom_site_aniso_label
_atom_site_aniso_U_11
_atom_site_aniso_U_22
_atom_site_aniso_U_33
_atom_site_aniso_U_23
_atom_site_aniso_U_13
_atom_site_aniso_U_12
La1 0.0106(4) 0.0113(4) 0.0089(3) 0.000 0.0029(3) 0.000
N1 0.004(4) 0.012(3) 0.013(3) 0.001(3) -0.002(3) 0.002(3)
C1 0.016(5) 0.013(5) 0.014(4) 0.001(4) -0.001(4) -0.009(4)
C2 0.008(4) 0.011(4) 0.006(4) -0.002(3) -0.003(3) -0.003(3)
C3 0.013(5) 0.019(5) 0.015(4) 0.006(4) -0.005(4) 0.002(4)
C4 0.011(4) 0.013(4) 0.007(4) 0.001(3) 0.002(3) -0.001(3)
C5 0.013(2) 0.013(2) 0.013(2) 0.0002(10) 0.0004(10) 0.0003(10)
O1 0.013(3) 0.012(3) 0.010(3) 0.003(2) 0.003(3) -0.001(2)
O1W 0.026(4) 0.026(4) 0.075(10) -0.019(5) 0.019(5) 0.002(5)
O2 0.017(3) 0.018(3) 0.011(3) 0.002(3) 0.012(3) 0.000(3)
O2W 0.013(4) 0.013(4) 0.023(7) 0.000 0.000 0.000
O3 0.005(3) 0.016(3) 0.014(3) 0.010(3) 0.001(2) 0.004(2)
O3W 0.057(8) 0.057(8) 0.009(6) 0.002(7) -0.002(7) -0.049(10)
O4 0.010(3) 0.052(5) 0.031(4) 0.027(4) -0.010(3) -0.003(3)
O4W 0.016(3) 0.016(3) 0.034(6) 0.004(3) -0.004(3) -0.002(4)
O5 0.024(3) 0.024(3) 0.029(6) -0.015(4) 0.015(4) -0.012(4)
O6 0.026(4) 0.019(4) 0.026(4) -0.014(3) 0.005(3) -0.013(4)
Na1 0.0268(19) 0.0268(19) 0.016(3) -0.0088(18) 0.0088(18) -0.013(2)
Na2 0.0150(15) 0.0150(15) 0.014(2) 0.0009(17) -0.0009(17) 0.001(2)
Na3 0.0156(17) 0.0156(17) 0.037(3) 0.0008(19) 0.0008(19) 0.002(2)
Na4 0.045(3) 0.045(3) 0.036(4) 0.002(3) -0.002(3) 0.005(3)
P1 2.0(4) 2.0(4) 0.8(2) 0.00(3) 0.00(3) 2.0(4)
Cl11 0.092(12) 0.113(13) 0.077(9) 0.011(12) -0.016(11) -0.017(10)
Cl12 0.077(8) 0.077(8) 0.073(14) 0.008(7) 0.008(7) -0.018(11)
P2 0.139(13) 0.139(13) 0.083(10) -0.098(10) 0.098(10) -0.140(14)

loop_
_atom_type_symbol
_atom_type_description
_atom_type_scat_dispersion_real
_atom_type_scat_dispersion_imag
_atom_type_scat_source
C C 0.0033 0.0016 'International Tables Vol C Tables 4.2.6.8 and 6.1.1.4'
H H 0.0000 0.0000 'International Tables Vol C Tables 4.2.6.8 and 6.1.1.4'
Cl Cl 0.1484 0.1585 'International Tables Vol C Tables 4.2.6.8 and 6.1.1.4'
La La -0.2871 2.4523 'International Tables Vol C Tables 4.2.6.8 and 6.1.1.4'
N N 0.0061 0.0033 'International Tables Vol C Tables 4.2.6.8 and 6.1.1.4'
Na Na 0.0362 0.0249 'International Tables Vol C Tables 4.2.6.8 and 6.1.1.4'
O O 0.0106 0.0060 'International Tables Vol C Tables 4.2.6.8 and 6.1.1.4'
P P 0.1023 0.0942 'International Tables Vol C Tables 4.2.6.8 and 6.1.1.4'

loop_
_geom_angle_atom_site_label_1
_geom_angle_atom_site_label_2
_geom_angle_atom_site_label_3
_geom_angle
_geom_angle_site_symmetry_1
_geom_angle_site_symmetry_3
O3 La1 O3 133.2(3) 5_656 .
O3 La1 O1 72.9(2) 5_656 .
O3 La1 O1 103.1(2) . .
O3 La1 O1 103.1(2) 5_656 5_656
O3 La1 O1 72.9(2) . 5_656
O1 La1 O1 170.2(3) . 5_656
O3 La1 O6 136.5(2) 5_656 .
O3 La1 O6 76.8(2) . .
O1 La1 O6 69.2(2) . .
O1 La1 O6 117.5(2) 5_656 .
O3 La1 O6 76.8(2) 5_656 5_656
O3 La1 O6 136.5(2) . 5_656
O1 La1 O6 117.5(2) . 5_656
O1 La1 O6 69.2(2) 5_656 5_656
O6 La1 O6 102.5(4) . 5_656
O3 La1 O5 151.3(3) 5_656 .
O3 La1 O5 72.0(3) . .
O1 La1 O5 120.0(3) . .
O1 La1 O5 67.8(3) 5_656 .
O6 La1 O5 51.2(3) . .
O6 La1 O5 74.5(3) 5_656 .
O3 La1 O5 72.0(3) 5_656 11_666
O3 La1 O5 151.3(3) . 11_666
O1 La1 O5 67.8(3) . 11_666
O1 La1 O5 120.0(3) 5_656 11_666
O6 La1 O5 74.5(3) . 11_666
O6 La1 O5 51.2(3) 5_656 11_666
O5 La1 O5 88.8(5) . 11_666
O3 La1 N1 60.2(2) 5_656 5_656
O3 La1 N1 79.5(2) . 5_656
O1 La1 N1 110.1(2) . 5_656
O1 La1 N1 60.7(2) 5_656 5_656
O6 La1 N1 155.3(2) . 5_656
O6 La1 N1 99.4(2) 5_656 5_656
O5 La1 N1 126.3(3) . 5_656
O5 La1 N1 129.1(3) 11_666 5_656
O3 La1 N1 79.5(2) 5_656 .
O3 La1 N1 60.2(2) . .
O1 La1 N1 60.7(2) . .
O1 La1 N1 110.1(2) 5_656 .
O6 La1 N1 99.4(2) . .
O6 La1 N1 155.3(2) 5_656 .
O5 La1 N1 129.1(3) . .
O5 La1 N1 126.3(3) 11_666 .
N1 La1 N1 62.3(3) 5_656 .
O3 La1 P1 146.9(6) 5_656 .
O3 La1 P1 75.2(8) . .
O1 La1 P1 85.2(17) . .
O1 La1 P1 102.0(15) 5_656 .
O6 La1 P1 16.4(19) . .
O6 La1 P1 92.4(17) 5_656 .
O5 La1 P1 34.9(17) . .
O5 La1 P1 76.9(7) 11_666 .
N1 La1 P1 152.8(5) 5_656 .
N1 La1 P1 111.4(18) . .
O3 La1 P2 149.8(5) 5_656 .
O3 La1 P2 75.5(5) . .
O1 La1 P2 93.4(2) . .
O1 La1 P2 94.1(2) 5_656 .
O6 La1 P2 24.8(2) . .
O6 La1 P2 86.6(5) 5_656 .
O5 La1 P2 26.6(3) . .
O5 La1 P2 78.0(5) 11_666 .
N1 La1 P2 148.9(4) 5_656 .
N1 La1 P2 117.7(5) . .
P1 La1 P2 8.5(19) . .
C1 N1 C3 109.8(7) . .
C1 N1 C5 111.0(7) . .
C3 N1 C5 108.0(7) . .
C1 N1 La1 109.7(5) . .
C3 N1 La1 102.8(5) . .
C5 N1 La1 115.2(5) . .
N1 C1 C2 108.4(7) . .
O2 C2 O1 126.2(9) . .
O2 C2 C1 118.1(8) . .
O1 C2 C1 115.6(7) . .
N1 C3 C4 111.8(8) . .
O4 C4 O3 124.4(8) . .
O4 C4 C3 118.5(8) . .
O3 C4 C3 117.1(8) . .
N1 C5 C5 109.9(6) . 5_656
C2 O1 Na3 126.1(6) . .
C2 O1 La1 126.4(6) . .
Na3 O1 La1 100.0(3) . .
C2 O1 Na1 107.7(5) . 11_666
Na3 O1 Na1 94.5(3) . 11_666
La1 O1 Na1 92.3(2) . 11_666
C2 O2 Na2 127.9(6) . 3_545
C4 O3 Na1 137.7(6) . .
C4 O3 La1 122.5(5) . .
Na1 O3 La1 98.0(3) . .
Na2 O3W Na2 180.0(2) 9_757 .
C4 O4 Na2 135.9(6) . .
P2 O5 P1 4(2) . .
P2 O5 Na1 126.0(14) . .
P1 O5 Na1 122(2) . .
P2 O5 La1 92.6(2) . 12_656
P1 O5 La1 92.7(2) . 12_656
Na1 O5 La1 89.0(2) . 12_656
P2 O5 La1 92.6(2) . .
P1 O5 La1 92.6(2) . .
Na1 O5 La1 89.0(2) . .
La1 O5 La1 174.7(5) 12_656 .
P2 O5 Na3 148.7(14) . 12_656
P1 O5 Na3 152(2) . 12_656
Na1 O5 Na3 85.4(3) . 12_656
La1 O5 Na3 87.5(3) 12_656 12_656
La1 O5 Na3 87.5(3) . 12_656
P2 O6 P1 26(7) . .
P2 O6 Na3 132.0(12) . .
P1 O6 Na3 121(3) . .
P2 O6 La1 99.1(6) . .
P1 O6 La1 125(7) . .
Na3 O6 La1 97.9(3) . .
O1W Na1 O3 114.3(3) . 15_665
O1W Na1 O3 114.3(3) . .
O3 Na1 O3 111.1(4) 15_665 .
O1W Na1 O1 91.5(4) . 5_656
O3 Na1 O1 144.2(3) 15_665 5_656
O3 Na1 O1 76.6(2) . 5_656
O1W Na1 O1 91.5(4) . 12_656
O3 Na1 O1 76.6(2) 15_665 12_656
O3 Na1 O1 144.2(3) . 12_656
O1 Na1 O1 78.5(3) 5_656 12_656
O1W Na1 O5 155.1(6) . .
O3 Na1 O5 77.9(3) 15_665 .
O3 Na1 O5 77.9(3) . .
O1 Na1 O5 69.5(3) 5_656 .
O1 Na1 O5 69.5(3) 12_656 .
O1W Na1 Na3 105.1(5) . 12_656
O3 Na1 Na3 105.5(2) 15_665 12_656
O3 Na1 Na3 105.5(2) . 12_656
O1 Na1 Na3 41.04(17) 5_656 12_656
O1 Na1 Na3 41.04(17) 12_656 12_656
O5 Na1 Na3 50.0(3) . 12_656
O1W Na1 La1 127.40(19) . 12_656
O3 Na1 La1 43.31(17) 15_665 12_656
O3 Na1 La1 118.3(3) . 12_656
O1 Na1 La1 101.5(2) 5_656 12_656
O1 Na1 La1 43.81(15) 12_656 12_656
O5 Na1 La1 46.83(8) . 12_656
Na3 Na1 La1 62.37(11) 12_656 12_656
O1W Na1 La1 127.41(19) . .
O3 Na1 La1 118.3(3) 15_665 .
O3 Na1 La1 43.31(17) . .
O1 Na1 La1 43.81(15) 5_656 .
O1 Na1 La1 101.5(2) 12_656 .
O5 Na1 La1 46.83(8) . .
Na3 Na1 La1 62.37(11) 12_656 .
La1 Na1 La1 93.55(15) 12_656 .
O4 Na2 O4 152.9(5) . 7_647
O4 Na2 O2 88.5(3) . 4_655
O4 Na2 O2 84.7(3) 7_647 4_655
O4 Na2 O2 84.7(3) . 5_657
O4 Na2 O2 88.5(3) 7_647 5_657
O2 Na2 O2 150.3(4) 4_655 5_657
O4 Na2 O3W 76.5(2) . .
O4 Na2 O3W 76.5(2) 7_647 .
O2 Na2 O3W 75.2(2) 4_655 .
O2 Na2 O3W 75.2(2) 5_657 .
O4 Na2 Na4 103.5(2) . .
O4 Na2 Na4 103.5(2) 7_647 .
O2 Na2 Na4 104.8(2) 4_655 .
O2 Na2 Na4 104.8(2) 5_657 .
O3W Na2 Na4 180.000(1) . .
Cl12 Na3 O1 102.8(4) . 16_655
Cl12 Na3 O1 102.8(4) . .
O1 Na3 O1 84.8(4) 16_655 .
Cl12 Na3 O6 112.6(4) . 16_655
O1 Na3 O6 74.0(2) 16_655 16_655
O1 Na3 O6 141.8(4) . 16_655
Cl12 Na3 O6 112.6(4) . .
O1 Na3 O6 141.8(4) 16_655 .
O1 Na3 O6 74.0(2) . .
O6 Na3 O6 103.7(4) 16_655 .
Cl12 Na3 Cl11 37.8(5) . .
O1 Na3 Cl11 128.2(5) 16_655 .
O1 Na3 Cl11 78.1(5) . .
O6 Na3 Cl11 139.8(5) 16_655 .
O6 Na3 Cl11 78.6(5) . .
Cl12 Na3 Cl11 37.8(5) . 16_655
O1 Na3 Cl11 78.1(5) 16_655 16_655
O1 Na3 Cl11 128.2(5) . 16_655
O6 Na3 Cl11 78.6(5) 16_655 16_655
O6 Na3 Cl11 139.8(5) . 16_655
Cl11 Na3 Cl11 75.4(10) . 16_655
Cl12 Na3 O5 166.9(6) . 11_666
O1 Na3 O5 67.9(3) 16_655 11_666
O1 Na3 O5 67.9(3) . 11_666
O6 Na3 O5 74.6(3) 16_655 11_666
O6 Na3 O5 74.6(3) . 11_666
Cl11 Na3 O5 141.2(5) . 11_666
Cl11 Na3 O5 141.2(5) 16_655 11_666
Cl12 Na3 Na1 122.3(6) . 11_666
O1 Na3 Na1 44.44(19) 16_655 11_666
O1 Na3 Na1 44.44(19) . 11_666
O6 Na3 Na1 101.8(2) 16_655 11_666
O6 Na3 Na1 101.8(2) . 11_666
Cl11 Na3 Na1 117.3(5) . 11_666
Cl11 Na3 Na1 117.3(5) 16_655 11_666
O5 Na3 Na1 44.6(3) 11_666 11_666
Cl12 Na3 La1 133.31(15) . 11_666
O1 Na3 La1 41.49(17) 16_655 11_666
O1 Na3 La1 101.9(2) . 11_666
O6 Na3 La1 42.44(18) 16_655 11_666
O6 Na3 La1 112.0(3) . 11_666
Cl11 Na3 La1 169.1(5) . 11_666
Cl11 Na3 La1 96.7(5) 16_655 11_666
O5 Na3 La1 45.04(7) 11_666 11_666
Na1 Na3 La1 59.36(10) 11_666 11_666
Cl12 Na3 La1 133.31(15) . .
O1 Na3 La1 101.9(2) 16_655 .
O1 Na3 La1 41.49(17) . .
O6 Na3 La1 112.0(3) 16_655 .
O6 Na3 La1 42.44(18) . .
Cl11 Na3 La1 96.7(5) . .
Cl11 Na3 La1 169.1(5) 16_655 .
O5 Na3 La1 45.05(7) 11_666 .
Na1 Na3 La1 59.36(10) 11_666 .
La1 Na3 La1 90.08(14) 11_666 .
Na2 Na4 Na4 135.000(1) . 4_655
Na2 Na4 Na4 135.0 . 3_545
Na4 Na4 Na4 90.0 4_655 3_545
O6 P1 O6 172(10) 15_665 .
O6 P1 O5 91(6) 15_665 .
O6 P1 O5 91(6) . .
O6 P1 La1 144(8) 15_665 .
O6 P1 La1 39(5) . .
O5 P1 La1 52.6(17) . .
O6 P1 La1 39(5) 15_665 12_656
O6 P1 La1 144(8) . 12_656
O5 P1 La1 52.5(17) . 12_656
La1 P1 La1 105(3) . 12_656
Cl11 Cl11 Cl12 138.6(12) 5_657 .
Cl11 Cl11 Na3 114.5(15) 5_657 .
Cl12 Cl11 Na3 63.9(10) . .
Cl11 Cl12 Cl11 155(2) 16_655 .
Cl11 Cl12 Na3 78.3(11) 16_655 .
Cl11 Cl12 Na3 78.3(11) . .
O6 P2 O6 124.6(12) 15_665 .
O6 P2 O5 116.0(6) 15_665 .
O6 P2 O5 116.0(6) . .
O6 P2 La1 171.3(17) 15_665 .
O6 P2 La1 56.1(4) . .
O5 P2 La1 60.82(17) . .
O6 P2 La1 56.1(4) 15_665 12_656
O6 P2 La1 171.3(17) . 12_656
O5 P2 La1 60.84(17) . 12_656
La1 P2 La1 121.7(3) . 12_656

loop_
_geom_bond_atom_site_label_1
_geom_bond_atom_site_label_2
_geom_bond_distance
_geom_bond_site_symmetry_2
La1 O3 2.566(6) 5_656
La1 O3 2.566(6) .
La1 O1 2.566(6) .
La1 O1 2.566(6) 5_656
La1 O6 2.598(7) .
La1 O6 2.598(7) 5_656
La1 O5 2.7018(8) .
La1 O5 2.7020(7) 11_666
La1 N1 2.822(7) 5_656
La1 N1 2.822(7) .
La1 P1 3.40(8) .
La1 P2 3.091(5) .
N1 C1 1.445(11) .
N1 C3 1.473(11) .
N1 C5 1.495(11) .
C1 C2 1.534(13) .
C2 O2 1.246(11) .
C2 O1 1.277(11) .
C3 C4 1.503(12) .
C4 O4 1.248(11) .
C4 O3 1.264(11) .
C5 C5 1.540(17) 5_656
O1 Na3 2.412(8) .
O1 Na1 2.572(8) 11_666
O1W Na1 2.252(13) .
O2 Na2 2.394(7) 3_545
O3 Na1 2.336(7) .
O3W Na2 2.452(5) 9_757
O3W Na2 2.452(5) .
O4 Na2 2.370(7) .
O5 P2 1.384(15) .
O5 P1 1.95(13) .
O5 Na1 2.581(13) .
O5 La1 2.7020(7) 12_656
O5 Na3 2.815(14) 12_656
O6 P2 1.315(9) .
O6 P1 1.166(10) .
O6 Na3 2.459(9) .
Na1 O3 2.336(7) 15_665
Na1 O1 2.572(8) 5_656
Na1 O1 2.572(8) 12_656
Na1 Na3 3.662(9) 12_656
Na1 La1 3.704(4) 12_656
Na2 O4 2.370(7) 7_647
Na2 O2 2.394(7) 4_655
Na2 O2 2.394(7) 5_657
Na2 Na4 2.645(9) .
Na3 Cl12 2.39(2) .
Na3 O1 2.412(8) 16_655
Na3 O6 2.459(9) 16_655
Na3 Cl11 2.61(2) .
Na3 Cl11 2.61(2) 16_655
Na3 O5 2.815(14) 11_666
Na3 Na1 3.662(9) 11_666
Na3 La1 3.814(5) 11_666
Na4 Na4 3.305(11) 4_655
Na4 Na4 3.305(11) 3_545
P1 O6 1.169(10) 15_665
P1 La1 3.40(8) 12_656
Cl11 Cl11 1.60(3) 5_657
Cl11 Cl12 1.63(2) .
Cl12 Cl11 1.63(2) 16_655
P2 O6 1.315(9) 15_665
P2 La1 3.091(5) 12_656
